data_7241783
loop_
_publ_author_name
'Strothmann, Robert'
'van Terwingen, Steven'
'Kalf, Irmgard'
'Englert, Ulli'

_publ_section_title
;
 Systematic screening for k type phase transitions -- general approach and
 positive example for a binuclear Cu(ii) paddlewheel structure
;
_journal_issue 4
_journal_name_full CrystEngComm
_journal_page_first 841
_journal_page_last 849
_journal_paper_doi 10.1039/D0CE01559H
_journal_volume 23
_journal_year 2021
_chemical_formula_moiety 'C32 H28 Cu2 I4 O10'
_chemical_formula_sum 'C32 H28 Cu2 I4 O10'
_chemical_formula_weight 1207.22
_space_group_crystal_system triclinic
_space_group_IT_number 2
_space_group_name_Hall '-P 1'
_space_group_name_H-M_alt 'P -1'
_atom_sites_solution_hydrogens mixed
_audit_creation_method SHELXL-2018/3
_audit_update_record
;
2020-10-21 deposited with the CCDC.	2020-12-07 downloaded from the CCDC.
;
_cell_angle_alpha 74.5741(12)
_cell_angle_beta 68.0058(11)
_cell_angle_gamma 87.7900(12)
_cell_formula_units_Z 2
_cell_length_a 12.3144(9)
_cell_length_b 13.0777(9)
_cell_length_c 13.1092(9)
_cell_measurement_reflns_used 1468
_cell_measurement_temperature 210(2)
_cell_measurement_theta_max 21.87
_cell_measurement_theta_min 2.33
_cell_volume 1882.6(2)
_computing_cell_refinement 'SAINT (Bruker, 2009)'
_computing_data_collection 'SMART (Bruker, 2002)'
_computing_data_reduction 'SAINT (Bruker, 2009)'
_computing_molecular_graphics 'PLATON (Spek, 2009)'
_computing_publication_material 'SHELXL-2018/3 (Sheldrick, 2018)'
_computing_structure_refinement 'SHELXL-2018/3 (Sheldrick, 2018)'
_computing_structure_solution 'SHELXL-2018/3 (Sheldrick, 2018)'
_diffrn_ambient_temperature 210(2)
_diffrn_measured_fraction_theta_full 1.000
_diffrn_measured_fraction_theta_max 0.995
_diffrn_measurement_device_type 'Bruker D8 gonimeter with APEX CCD detector'
_diffrn_measurement_method '\w scans'
_diffrn_radiation_monochromator 'multilayer optics'
_diffrn_radiation_source 'Incoatec microsource'
_diffrn_radiation_type MoK\a
_diffrn_radiation_wavelength 0.71073
_diffrn_reflns_av_R_equivalents 0.0912
_diffrn_reflns_av_unetI/netI 0.1231
_diffrn_reflns_Laue_measured_fraction_full 1.000
_diffrn_reflns_Laue_measured_fraction_max 0.995
_diffrn_reflns_limit_h_max 16
_diffrn_reflns_limit_h_min -16
_diffrn_reflns_limit_k_max 17
_diffrn_reflns_limit_k_min -17
_diffrn_reflns_limit_l_max 17
_diffrn_reflns_limit_l_min -17
_diffrn_reflns_number 26937
_diffrn_reflns_point_group_measured_fraction_full 1.000
_diffrn_reflns_point_group_measured_fraction_max 0.995
_diffrn_reflns_theta_full 25.242
_diffrn_reflns_theta_max 28.513
_diffrn_reflns_theta_min 1.741
_exptl_absorpt_coefficient_mu 4.461
_exptl_absorpt_correction_T_max 0.8621
_exptl_absorpt_correction_T_min 0.6912
_exptl_absorpt_correction_type multi-scan
_exptl_absorpt_process_details 'SADABS 2014/5'
_exptl_crystal_colour blue
_exptl_crystal_density_diffrn 2.130
_exptl_crystal_description rod
_exptl_crystal_F_000 1140
_exptl_crystal_size_max 0.120
_exptl_crystal_size_mid 0.030
_exptl_crystal_size_min 0.030
_refine_diff_density_max 1.030
_refine_diff_density_min -0.769
_refine_diff_density_rms 0.174
_refine_ls_extinction_method none
_refine_ls_goodness_of_fit_ref 0.914
_refine_ls_hydrogen_treatment constr
_refine_ls_matrix_type full
_refine_ls_number_parameters 442
_refine_ls_number_reflns 9505
_refine_ls_number_restraints 50
_refine_ls_restrained_S_all 0.912
_refine_ls_R_factor_all 0.1581
_refine_ls_R_factor_gt 0.0534
_refine_ls_shift/su_max 0.001
_refine_ls_shift/su_mean 0.000
_refine_ls_structure_factor_coef Fsqd
_refine_ls_weighting_details 'w=1/[\s^2^(Fo^2^)+(0.0300P)^2^] where P=(Fo^2^+2Fc^2^)/3'
_refine_ls_weighting_scheme calc
_refine_ls_wR_factor_gt 0.0889
_refine_ls_wR_factor_ref 0.1232
_reflns_Friedel_coverage 0.000
_reflns_number_gt 3787
_reflns_number_total 9505
_reflns_threshold_expression 'I > 2\s(I)'
_cod_data_source_file d0ce01559h2.cif
_cod_data_source_block 210k
_cod_depositor_comments 'Adding full bibliography for 7241776--7241783.cif.'
_cod_database_code 7241783
_shelx_shelxl_version_number 2018/3
_shelx_space_group_comment
;
The symmetry employed for this shelxl refinement is uniquely defined
by the following loop, which should always be used as a source of
symmetry information in preference to the above space-group names.
They are only intended as comments.
;
_shelx_estimated_absorpt_t_min 0.617
_shelx_estimated_absorpt_t_max 0.878

loop_
_space_group_symop_operation_xyz
'x, y, z'
'-x, -y, -z'

loop_
_atom_site_label
_atom_site_type_symbol
_atom_site_fract_x
_atom_site_fract_y
_atom_site_fract_z
_atom_site_U_iso_or_equiv
_atom_site_adp_type
_atom_site_occupancy
_atom_site_site_symmetry_order
_atom_site_calc_flag
_atom_site_refinement_flags_posn
_atom_site_refinement_flags_adp
_atom_site_refinement_flags_occupancy
_atom_site_disorder_assembly
_atom_site_disorder_group
Cu1 Cu 0.43250(9) 0.51245(7) 0.19177(9) 0.0241(3) Uani 1 1 d . . . . .
Cu2 Cu 0.56213(9) 0.47593(7) 0.31272(9) 0.0245(3) Uani 1 1 d . . . . .
I1 I 0.68251(6) -0.11393(4) 0.06720(6) 0.0396(2) Uani 1 1 d . . . . .
I2 I -0.08916(6) 0.10164(6) 0.84809(6) 0.0605(3) Uani 1 1 d . . . . .
I3 I 1.08337(7) 0.88653(6) -0.34317(7) 0.0650(3) Uani 1 1 d . . . . .
I4 I 0.31316(6) 1.10093(4) 0.43827(6) 0.0401(2) Uani 1 1 d . . . . .
O1 O 0.5047(5) 0.3842(4) 0.1470(5) 0.0321(15) Uani 1 1 d . . . . .
O2 O 0.5819(5) 0.3369(4) 0.2791(5) 0.0374(16) Uani 1 1 d . . . . .
O3 O 0.3107(5) 0.4172(4) 0.3249(5) 0.0367(16) Uani 1 1 d . . . . .
O4 O 0.4094(5) 0.4179(4) 0.4374(5) 0.0327(15) Uani 1 1 d . . . . .
O5 O 0.5691(6) 0.5982(4) 0.0736(5) 0.0378(17) Uani 1 1 d . . . . .
O6 O 0.6903(5) 0.5414(5) 0.1657(5) 0.0379(16) Uani 1 1 d . . . . .
O7 O 0.3865(5) 0.6329(4) 0.2570(5) 0.0370(16) Uani 1 1 d . . . . .
O8 O 0.5225(5) 0.6169(4) 0.3325(5) 0.0325(15) Uani 1 1 d . . . . .
C1 C 0.5572(7) 0.3190(6) 0.2023(7) 0.021(2) Uani 1 1 d . . . . .
C2 C 0.5845(7) 0.2178(6) 0.1710(7) 0.025(2) Uani 1 1 d . . . . .
C3 C 0.6492(8) 0.1471(7) 0.2203(8) 0.035(2) Uani 1 1 d . . . . .
H3 H 0.675437 0.164448 0.272780 0.042 Uiso 1 1 calc R U . . .
C4 C 0.6755(8) 0.0522(6) 0.1936(8) 0.034(2) Uani 1 1 d . . . . .
H4 H 0.717549 0.003684 0.229004 0.040 Uiso 1 1 calc R U . . .
C5 C 0.6392(8) 0.0290(6) 0.1139(8) 0.031(2) Uani 1 1 d . . . . .
C6 C 0.5771(8) 0.0996(6) 0.0629(7) 0.034(3) Uani 1 1 d . . . . .
H6 H 0.553222 0.082529 0.008849 0.041 Uiso 1 1 calc R U . . .
C7 C 0.5489(8) 0.1954(6) 0.0893(7) 0.031(2) Uani 1 1 d . . . . .
H7 H 0.507133 0.243841 0.053491 0.038 Uiso 1 1 calc R U . . .
C8 C 0.3209(8) 0.3932(6) 0.4222(8) 0.025(2) Uani 1 1 d . . . . .
C9 C 0.2229(8) 0.3282(6) 0.5220(8) 0.030(2) Uani 1 1 d . . . . .
C10 C 0.1197(8) 0.3024(7) 0.5124(8) 0.039(3) Uani 1 1 d . . . . .
H10 H 0.110605 0.328308 0.442183 0.047 Uiso 1 1 calc R U . . .
C11 C 0.0292(8) 0.2384(7) 0.6058(8) 0.039(3) Uani 1 1 d . . . . .
H11 H -0.039966 0.220055 0.598322 0.047 Uiso 1 1 calc R U . . .
C12 C 0.0424(8) 0.2023(7) 0.7090(8) 0.037(3) Uani 1 1 d . . . . .
C13 C 0.1439(8) 0.2282(6) 0.7209(8) 0.036(3) Uani 1 1 d . . . . .
H13 H 0.152455 0.203218 0.791492 0.043 Uiso 1 1 calc R U . . .
C14 C 0.2330(8) 0.2914(6) 0.6270(7) 0.032(2) Uani 1 1 d . . . . .
H14 H 0.301938 0.309853 0.634894 0.038 Uiso 1 1 calc R U . . .
C15 C 0.6698(8) 0.5955(6) 0.0799(8) 0.029(2) Uani 1 1 d . . . . .
C16 C 0.7702(8) 0.6589(6) -0.0189(7) 0.027(2) Uani 1 1 d . . . . .
C17 C 0.7560(8) 0.7015(6) -0.1213(7) 0.029(2) Uani 1 1 d . . . . .
H17 H 0.684964 0.687509 -0.127988 0.035 Uiso 1 1 calc R U . . .
C18 C 0.8469(8) 0.7653(6) -0.2149(8) 0.035(2) Uani 1 1 d . . . . .
H18 H 0.837508 0.793942 -0.284595 0.042 Uiso 1 1 calc R U . . .
C19 C 0.9489(8) 0.7856(7) -0.2044(8) 0.038(3) Uani 1 1 d . . . . .
C20 C 0.9657(8) 0.7408(7) -0.1023(8) 0.048(3) Uani 1 1 d . . . . .
H20 H 1.037268 0.754302 -0.096437 0.057 Uiso 1 1 calc R U . . .
C21 C 0.8775(7) 0.6773(7) -0.0114(8) 0.035(2) Uani 1 1 d . . . . .
H21 H 0.889031 0.645770 0.056785 0.042 Uiso 1 1 calc R U . . .
C22 C 0.4439(8) 0.6647(6) 0.3062(8) 0.026(2) Uani 1 1 d . . . . .
C23 C 0.4126(8) 0.7679(6) 0.3364(7) 0.026(2) Uani 1 1 d . . . . .
C24 C 0.3475(8) 0.8372(6) 0.2877(8) 0.036(3) Uani 1 1 d . . . . .
H24 H 0.321694 0.819431 0.235192 0.043 Uiso 1 1 calc R U . . .
C25 C 0.3192(8) 0.9324(6) 0.3149(8) 0.035(2) Uani 1 1 d . . . . .
H25 H 0.274115 0.979008 0.281629 0.042 Uiso 1 1 calc R U . . .
C26 C 0.3583(8) 0.9582(6) 0.3918(8) 0.031(2) Uani 1 1 d . . . . .
C27 C 0.4223(8) 0.8903(6) 0.4421(8) 0.034(2) Uani 1 1 d . . . . .
H27 H 0.446342 0.907568 0.495945 0.041 Uiso 1 1 calc R U . . .
C28 C 0.4514(7) 0.7952(6) 0.4127(8) 0.028(2) Uani 1 1 d . . . . .
H28 H 0.497660 0.749212 0.444891 0.034 Uiso 1 1 calc R U . . .
O9 O 0.3278(5) 0.5485(4) 0.0887(5) 0.0281(15) Uani 1 1 d D U . . .
H9O H 0.375976 0.555482 0.006442 0.034 Uiso 1 1 d R U . A .
C29A C 0.2310(13) 0.6154(15) 0.0976(15) 0.054(6) Uani 0.587(15) 1 d D U P A 1
H29A H 0.213622 0.630059 0.028184 0.065 Uiso 0.587(15) 1 calc R U P A 1
H29B H 0.249626 0.683133 0.108113 0.065 Uiso 0.587(15) 1 calc R U P A 1
C30A C 0.1280(15) 0.5556(16) 0.1995(17) 0.096(9) Uani 0.587(15) 1 d D U P A 1
H30A H 0.060181 0.597723 0.209052 0.145 Uiso 0.587(15) 1 calc R U P A 1
H30B H 0.110812 0.488746 0.187889 0.145 Uiso 0.587(15) 1 calc R U P A 1
H30C H 0.146633 0.541549 0.267411 0.145 Uiso 0.587(15) 1 calc R U P A 1
C29B C 0.2196(17) 0.595(2) 0.135(2) 0.032(5) Uiso 0.413(15) 1 d D U P A 2
H29C H 0.236755 0.666369 0.138470 0.038 Uiso 0.413(15) 1 calc R U P A 2
H29D H 0.176194 0.552279 0.213490 0.038 Uiso 0.413(15) 1 calc R U P A 2
C30B C 0.143(2) 0.6034(17) 0.0667(19) 0.042(6) Uiso 0.413(15) 1 d D U P A 2
H30D H 0.070864 0.635430 0.102362 0.062 Uiso 0.413(15) 1 calc R U P A 2
H30E H 0.184109 0.647099 -0.010548 0.062 Uiso 0.413(15) 1 calc R U P A 2
H30F H 0.123503 0.532925 0.064527 0.062 Uiso 0.413(15) 1 calc R U P A 2
O10 O 0.6690(5) 0.4461(4) 0.4116(5) 0.0344(16) Uani 1 1 d . . . . .
H10O H 0.660128 0.503582 0.425440 0.041 Uiso 1 1 d R U . . .
C31 C 0.7914(12) 0.4292(12) 0.3579(12) 0.098(5) Uani 1 1 d . . . . .
H31A H 0.796961 0.373542 0.319041 0.118 Uiso 1 1 calc R U . . .
H31B H 0.830068 0.494680 0.299038 0.118 Uiso 1 1 calc R U . . .
C32 C 0.8532(13) 0.4006(11) 0.4289(14) 0.121(6) Uani 1 1 d . . . . .
H32A H 0.839388 0.449053 0.476414 0.181 Uiso 1 1 calc R U . . .
H32B H 0.936415 0.403866 0.383079 0.181 Uiso 1 1 calc R U . . .
H32C H 0.827271 0.328692 0.477142 0.181 Uiso 1 1 calc R U . . .

loop_
_atom_site_aniso_label
_atom_site_aniso_U_11
_atom_site_aniso_U_22
_atom_site_aniso_U_33
_atom_site_aniso_U_23
_atom_site_aniso_U_13
_atom_site_aniso_U_12
Cu1 0.0263(6) 0.0230(5) 0.0242(6) -0.0065(4) -0.0110(5) 0.0021(4)
Cu2 0.0271(6) 0.0251(5) 0.0229(6) -0.0071(4) -0.0110(5) 0.0021(4)
I1 0.0453(4) 0.0277(3) 0.0431(4) -0.0139(3) -0.0112(4) 0.0049(3)
I2 0.0411(5) 0.0673(5) 0.0466(5) 0.0112(4) -0.0043(4) -0.0119(4)
I3 0.0442(5) 0.0741(5) 0.0492(5) 0.0101(4) -0.0033(4) -0.0190(4)
I4 0.0440(4) 0.0282(3) 0.0461(5) -0.0154(3) -0.0112(4) 0.0041(3)
O1 0.042(4) 0.027(3) 0.034(4) -0.010(3) -0.019(3) 0.001(3)
O2 0.051(4) 0.036(3) 0.044(4) -0.023(3) -0.032(4) 0.016(3)
O3 0.032(4) 0.048(4) 0.024(4) -0.001(3) -0.010(3) -0.004(3)
O4 0.027(4) 0.046(4) 0.023(3) -0.002(3) -0.012(3) -0.010(3)
O5 0.036(4) 0.045(4) 0.031(4) -0.003(3) -0.016(3) -0.006(3)
O6 0.027(4) 0.049(4) 0.028(4) 0.000(3) -0.007(3) 0.003(3)
O7 0.041(4) 0.036(3) 0.055(4) -0.024(3) -0.033(4) 0.017(3)
O8 0.039(4) 0.027(3) 0.046(4) -0.014(3) -0.029(3) 0.006(3)
C1 0.026(5) 0.024(4) 0.017(5) -0.005(4) -0.012(4) 0.003(4)
C2 0.024(5) 0.026(4) 0.030(6) -0.012(4) -0.012(4) 0.005(4)
C3 0.038(6) 0.040(5) 0.034(6) -0.010(4) -0.023(5) 0.005(4)
C4 0.039(6) 0.030(5) 0.037(6) -0.014(4) -0.016(5) 0.011(4)
C5 0.037(6) 0.019(4) 0.033(6) -0.004(4) -0.011(5) 0.002(4)
C6 0.047(7) 0.032(5) 0.023(5) -0.009(4) -0.011(5) -0.006(4)
C7 0.041(6) 0.031(5) 0.026(6) -0.010(4) -0.016(5) 0.007(4)
C8 0.033(6) 0.015(4) 0.032(6) -0.005(4) -0.019(5) 0.012(4)
C9 0.031(6) 0.028(5) 0.031(6) -0.006(4) -0.010(5) -0.004(4)
C10 0.045(7) 0.040(5) 0.031(6) -0.005(4) -0.017(5) 0.003(5)
C11 0.027(6) 0.043(5) 0.038(6) -0.004(5) -0.006(5) -0.013(4)
C12 0.029(6) 0.042(5) 0.034(6) -0.010(5) -0.005(5) -0.002(4)
C13 0.032(6) 0.038(5) 0.030(6) -0.003(4) -0.007(5) 0.004(4)
C14 0.032(6) 0.034(5) 0.028(6) -0.007(4) -0.009(5) -0.004(4)
C15 0.041(6) 0.020(4) 0.022(5) -0.004(4) -0.006(5) -0.002(4)
C16 0.034(6) 0.027(4) 0.019(5) -0.011(4) -0.004(4) 0.002(4)
C17 0.030(5) 0.029(5) 0.027(6) -0.002(4) -0.012(4) -0.008(4)
C18 0.035(6) 0.036(5) 0.026(6) 0.001(4) -0.008(5) -0.003(4)
C19 0.031(6) 0.036(5) 0.031(6) -0.002(4) 0.001(5) 0.001(4)
C20 0.031(6) 0.060(6) 0.046(7) 0.001(5) -0.018(6) -0.006(5)
C21 0.025(5) 0.052(6) 0.029(6) -0.006(4) -0.014(5) 0.006(4)
C22 0.024(5) 0.024(4) 0.026(6) -0.009(4) -0.003(4) 0.007(4)
C23 0.034(6) 0.025(4) 0.020(5) -0.007(4) -0.009(4) -0.004(4)
C24 0.046(7) 0.026(5) 0.044(7) -0.018(4) -0.022(5) 0.007(4)
C25 0.045(6) 0.034(5) 0.033(6) -0.005(4) -0.025(5) 0.010(4)
C26 0.031(6) 0.022(4) 0.033(6) -0.012(4) -0.001(5) -0.004(4)
C27 0.036(6) 0.032(5) 0.037(6) -0.019(4) -0.011(5) 0.001(4)
C28 0.029(5) 0.020(4) 0.040(6) -0.013(4) -0.015(5) 0.004(4)
O9 0.030(4) 0.038(3) 0.017(3) -0.008(3) -0.011(3) 0.008(3)
C29A 0.033(9) 0.063(12) 0.049(12) 0.012(9) -0.017(8) 0.017(7)
C30A 0.030(10) 0.109(17) 0.099(18) 0.010(13) 0.006(10) 0.009(11)
O10 0.030(4) 0.036(3) 0.042(4) -0.012(3) -0.019(3) 0.004(3)
C31 0.093(12) 0.145(14) 0.111(13) -0.064(11) -0.085(11) 0.049(10)
C32 0.112(13) 0.115(12) 0.170(17) -0.055(11) -0.085(13) 0.065(10)

loop_
_atom_type_symbol
_atom_type_description
_atom_type_scat_dispersion_real
_atom_type_scat_dispersion_imag
_atom_type_scat_source
C C 0.0033 0.0016 'International Tables Vol C Tables 4.2.6.8 and 6.1.1.4'
H H 0.0000 0.0000 'International Tables Vol C Tables 4.2.6.8 and 6.1.1.4'
Cu Cu 0.3201 1.2651 'International Tables Vol C Tables 4.2.6.8 and 6.1.1.4'
I I -0.4742 1.8119 'International Tables Vol C Tables 4.2.6.8 and 6.1.1.4'
O O 0.0106 0.0060 'International Tables Vol C Tables 4.2.6.8 and 6.1.1.4'

loop_
_geom_angle_atom_site_label_1
_geom_angle_atom_site_label_2
_geom_angle_atom_site_label_3
_geom_angle
_geom_angle_site_symmetry_1
_geom_angle_site_symmetry_3
_geom_angle_publ_flag
O5 Cu1 O7 89.4(3) . . ?
O5 Cu1 O3 170.8(3) . . ?
O7 Cu1 O3 91.3(3) . . ?
O5 Cu1 O1 88.8(3) . . ?
O7 Cu1 O1 165.9(3) . . ?
O3 Cu1 O1 88.4(2) . . ?
O5 Cu1 O9 93.7(2) . . ?
O7 Cu1 O9 94.9(2) . . ?
O3 Cu1 O9 95.3(2) . . ?
O1 Cu1 O9 99.2(2) . . ?
O5 Cu1 Cu2 84.6(2) . . ?
O7 Cu1 Cu2 83.89(19) . . ?
O3 Cu1 Cu2 86.35(19) . . ?
O1 Cu1 Cu2 82.04(18) . . ?
O9 Cu1 Cu2 177.93(14) . . ?
O8 Cu2 O2 169.7(3) . . ?
O8 Cu2 O6 89.6(3) . . ?
O2 Cu2 O6 90.5(3) . . ?
O8 Cu2 O4 88.6(3) . . ?
O2 Cu2 O4 88.8(3) . . ?
O6 Cu2 O4 165.9(3) . . ?
O8 Cu2 O10 95.9(2) . . ?
O2 Cu2 O10 94.4(2) . . ?
O6 Cu2 O10 95.8(2) . . ?
O4 Cu2 O10 98.3(2) . . ?
O8 Cu2 Cu1 84.13(18) . . ?
O2 Cu2 Cu1 85.63(19) . . ?
O6 Cu2 Cu1 84.06(19) . . ?
O4 Cu2 Cu1 81.88(18) . . ?
O10 Cu2 Cu1 179.84(18) . . ?
C1 O1 Cu1 123.6(6) . . ?
C1 O2 Cu2 122.0(6) . . ?
C8 O3 Cu1 119.4(6) . . ?
C8 O4 Cu2 124.4(6) . . ?
C15 O5 Cu1 123.0(6) . . ?
C15 O6 Cu2 121.6(6) . . ?
C22 O7 Cu1 121.7(6) . . ?
C22 O8 Cu2 122.6(6) . . ?
O2 C1 O1 123.1(8) . . ?
O2 C1 C2 120.8(8) . . ?
O1 C1 C2 116.0(8) . . ?
C3 C2 C7 120.4(8) . . ?
C3 C2 C1 119.4(9) . . ?
C7 C2 C1 120.2(8) . . ?
C4 C3 C2 120.9(9) . . ?
C4 C3 H3 119.6 . . ?
C2 C3 H3 119.6 . . ?
C3 C4 C5 119.0(9) . . ?
C3 C4 H4 120.5 . . ?
C5 C4 H4 120.5 . . ?
C6 C5 C4 120.5(8) . . ?
C6 C5 I1 119.5(7) . . ?
C4 C5 I1 120.0(7) . . ?
C5 C6 C7 121.4(9) . . ?
C5 C6 H6 119.3 . . ?
C7 C6 H6 119.3 . . ?
C6 C7 C2 117.8(9) . . ?
C6 C7 H7 121.1 . . ?
C2 C7 H7 121.1 . . ?
O4 C8 O3 124.3(8) . . ?
O4 C8 C9 118.0(8) . . ?
O3 C8 C9 117.7(8) . . ?
C14 C9 C10 118.6(8) . . ?
C14 C9 C8 120.4(8) . . ?
C10 C9 C8 121.0(9) . . ?
C9 C10 C11 120.7(9) . . ?
C9 C10 H10 119.6 . . ?
C11 C10 H10 119.6 . . ?
C12 C11 C10 119.3(9) . . ?
C12 C11 H11 120.4 . . ?
C10 C11 H11 120.4 . . ?
C11 C12 C13 120.9(8) . . ?
C11 C12 I2 119.9(7) . . ?
C13 C12 I2 119.1(7) . . ?
C12 C13 C14 118.9(9) . . ?
C12 C13 H13 120.5 . . ?
C14 C13 H13 120.5 . . ?
C9 C14 C13 121.6(9) . . ?
C9 C14 H14 119.2 . . ?
C13 C14 H14 119.2 . . ?
O6 C15 O5 124.0(8) . . ?
O6 C15 C16 117.4(9) . . ?
O5 C15 C16 118.5(8) . . ?
C17 C16 C21 119.3(8) . . ?
C17 C16 C15 118.5(9) . . ?
C21 C16 C15 122.2(9) . . ?
C16 C17 C18 120.1(9) . . ?
C16 C17 H17 119.9 . . ?
C18 C17 H17 119.9 . . ?
C19 C18 C17 119.6(9) . . ?
C19 C18 H18 120.2 . . ?
C17 C18 H18 120.2 . . ?
C18 C19 C20 120.9(8) . . ?
C18 C19 I3 119.6(7) . . ?
C20 C19 I3 119.5(7) . . ?
C21 C20 C19 119.5(9) . . ?
C21 C20 H20 120.2 . . ?
C19 C20 H20 120.2 . . ?
C20 C21 C16 120.5(9) . . ?
C20 C21 H21 119.8 . . ?
C16 C21 H21 119.8 . . ?
O8 C22 O7 125.1(8) . . ?
O8 C22 C23 117.9(9) . . ?
O7 C22 C23 117.0(8) . . ?
C24 C23 C28 119.1(8) . . ?
C24 C23 C22 121.0(9) . . ?
C28 C23 C22 119.9(9) . . ?
C23 C24 C25 121.1(9) . . ?
C23 C24 H24 119.4 . . ?
C25 C24 H24 119.4 . . ?
C24 C25 C26 119.0(9) . . ?
C24 C25 H25 120.5 . . ?
C26 C25 H25 120.5 . . ?
C27 C26 C25 121.0(8) . . ?
C27 C26 I4 118.9(7) . . ?
C25 C26 I4 120.0(7) . . ?
C26 C27 C28 119.2(9) . . ?
C26 C27 H27 120.4 . . ?
C28 C27 H27 120.4 . . ?
C23 C28 C27 120.5(9) . . ?
C23 C28 H28 119.7 . . ?
C27 C28 H28 119.7 . . ?
C29B O9 Cu1 116.4(10) . . ?
C29A O9 Cu1 129.7(11) . . ?
C29B O9 H9O 127.5 . . ?
C29A O9 H9O 109.4 . . ?
Cu1 O9 H9O 111.7 . . ?
O9 C29A C30A 106.4(12) . . ?
O9 C29A H29A 110.4 . . ?
C30A C29A H29A 110.4 . . ?
O9 C29A H29B 110.4 . . ?
C30A C29A H29B 110.4 . . ?
H29A C29A H29B 108.6 . . ?
C29A C30A H30A 109.5 . . ?
C29A C30A H30B 109.5 . . ?
H30A C30A H30B 109.5 . . ?
C29A C30A H30C 109.5 . . ?
H30A C30A H30C 109.5 . . ?
H30B C30A H30C 109.5 . . ?
O9 C29B C30B 113.5(18) . . ?
O9 C29B H29C 108.9 . . ?
C30B C29B H29C 108.9 . . ?
O9 C29B H29D 108.9 . . ?
C30B C29B H29D 108.9 . . ?
H29C C29B H29D 107.7 . . ?
C29B C30B H30D 109.5 . . ?
C29B C30B H30E 109.5 . . ?
H30D C30B H30E 109.5 . . ?
C29B C30B H30F 109.5 . . ?
H30D C30B H30F 109.5 . . ?
H30E C30B H30F 109.5 . . ?
C31 O10 Cu2 119.3(7) . . ?
C31 O10 H10O 111.7 . . ?
Cu2 O10 H10O 93.8 . . ?
C32 C31 O10 116.4(13) . . ?
C32 C31 H31A 108.2 . . ?
O10 C31 H31A 108.2 . . ?
C32 C31 H31B 108.2 . . ?
O10 C31 H31B 108.2 . . ?
H31A C31 H31B 107.3 . . ?
C31 C32 H32A 109.5 . . ?
C31 C32 H32B 109.5 . . ?
H32A C32 H32B 109.5 . . ?
C31 C32 H32C 109.5 . . ?
H32A C32 H32C 109.5 . . ?
H32B C32 H32C 109.5 . . ?

loop_
_geom_bond_atom_site_label_1
_geom_bond_atom_site_label_2
_geom_bond_distance
_geom_bond_site_symmetry_2
_geom_bond_publ_flag
Cu1 O5 1.938(6) . ?
Cu1 O7 1.955(6) . ?
Cu1 O3 1.969(5) . ?
Cu1 O1 1.991(6) . ?
Cu1 O9 2.151(6) . ?
Cu1 Cu2 2.5932(12) . ?
Cu2 O8 1.948(5) . ?
Cu2 O2 1.967(6) . ?
Cu2 O6 1.972(6) . ?
Cu2 O4 1.983(5) . ?
Cu2 O10 2.129(6) . ?
I1 C5 2.108(8) . ?
I2 C12 2.087(8) . ?
I3 C19 2.104(8) . ?
I4 C26 2.106(8) . ?
O1 C1 1.285(10) . ?
O2 C1 1.233(9) . ?
O3 C8 1.282(10) . ?
O4 C8 1.248(10) . ?
O5 C15 1.272(10) . ?
O6 C15 1.267(10) . ?
O7 C22 1.262(10) . ?
O8 C22 1.239(10) . ?
C1 C2 1.479(11) . ?
C2 C3 1.385(12) . ?
C2 C7 1.397(12) . ?
C3 C4 1.373(11) . ?
C3 H3 0.9400 . ?
C4 C5 1.384(12) . ?
C4 H4 0.9400 . ?
C5 C6 1.372(12) . ?
C6 C7 1.385(11) . ?
C6 H6 0.9400 . ?
C7 H7 0.9400 . ?
C8 C9 1.482(11) . ?
C9 C14 1.383(12) . ?
C9 C10 1.386(12) . ?
C10 C11 1.395(11) . ?
C10 H10 0.9400 . ?
C11 C12 1.378(13) . ?
C11 H11 0.9400 . ?
C12 C13 1.382(12) . ?
C13 C14 1.385(10) . ?
C13 H13 0.9400 . ?
C14 H14 0.9400 . ?
C15 C16 1.484(11) . ?
C16 C17 1.383(12) . ?
C16 C21 1.395(12) . ?
C17 C18 1.398(10) . ?
C17 H17 0.9400 . ?
C18 C19 1.356(12) . ?
C18 H18 0.9400 . ?
C19 C20 1.400(13) . ?
C20 C21 1.366(11) . ?
C20 H20 0.9400 . ?
C21 H21 0.9400 . ?
C22 C23 1.501(11) . ?
C23 C24 1.375(12) . ?
C23 C28 1.384(11) . ?
C24 C25 1.381(11) . ?
C24 H24 0.9400 . ?
C25 C26 1.385(12) . ?
C25 H25 0.9400 . ?
C26 C27 1.367(12) . ?
C27 C28 1.394(10) . ?
C27 H27 0.9400 . ?
C28 H28 0.9400 . ?
O9 C29B 1.430(17) . ?
O9 C29A 1.439(14) . ?
O9 H9O 0.9983 . ?
C29A C30A 1.502(16) . ?
C29A H29A 0.9800 . ?
C29A H29B 0.9800 . ?
C30A H30A 0.9700 . ?
C30A H30B 0.9700 . ?
C30A H30C 0.9700 . ?
C29B C30B 1.513(18) . ?
C29B H29C 0.9800 . ?
C29B H29D 0.9800 . ?
C30B H30D 0.9700 . ?
C30B H30E 0.9700 . ?
C30B H30F 0.9700 . ?
O10 C31 1.442(14) . ?
O10 H10O 0.8129 . ?
C31 C32 1.382(17) . ?
C31 H31A 0.9800 . ?
C31 H31B 0.9800 . ?
C32 H32A 0.9700 . ?
C32 H32B 0.9700 . ?
C32 H32C 0.9700 . ?

loop_
_geom_torsion_atom_site_label_1
_geom_torsion_atom_site_label_2
_geom_torsion_atom_site_label_3
_geom_torsion_atom_site_label_4
_geom_torsion
_geom_torsion_site_symmetry_1
_geom_torsion_site_symmetry_2
_geom_torsion_site_symmetry_3
_geom_torsion_site_symmetry_4
_geom_torsion_publ_flag
Cu2 O2 C1 O1 -8.1(12) . . . . ?
Cu2 O2 C1 C2 173.6(6) . . . . ?
Cu1 O1 C1 O2 -10.1(12) . . . . ?
Cu1 O1 C1 C2 168.3(5) . . . . ?
O2 C1 C2 C3 -6.7(13) . . . . ?
O1 C1 C2 C3 174.9(8) . . . . ?
O2 C1 C2 C7 175.6(8) . . . . ?
O1 C1 C2 C7 -2.8(12) . . . . ?
C7 C2 C3 C4 -2.7(14) . . . . ?
C1 C2 C3 C4 179.6(8) . . . . ?
C2 C3 C4 C5 1.8(14) . . . . ?
C3 C4 C5 C6 -0.4(14) . . . . ?
C3 C4 C5 I1 178.1(6) . . . . ?
C4 C5 C6 C7 -0.1(14) . . . . ?
I1 C5 C6 C7 -178.6(6) . . . . ?
C5 C6 C7 C2 -0.7(14) . . . . ?
C3 C2 C7 C6 2.1(13) . . . . ?
C1 C2 C7 C6 179.8(7) . . . . ?
Cu2 O4 C8 O3 -11.4(12) . . . . ?
Cu2 O4 C8 C9 166.0(6) . . . . ?
Cu1 O3 C8 O4 -7.3(11) . . . . ?
Cu1 O3 C8 C9 175.4(5) . . . . ?
O4 C8 C9 C14 -3.5(12) . . . . ?
O3 C8 C9 C14 174.0(8) . . . . ?
O4 C8 C9 C10 176.8(8) . . . . ?
O3 C8 C9 C10 -5.7(12) . . . . ?
C14 C9 C10 C11 -1.7(14) . . . . ?
C8 C9 C10 C11 178.0(8) . . . . ?
C9 C10 C11 C12 1.2(14) . . . . ?
C10 C11 C12 C13 -0.4(14) . . . . ?
C10 C11 C12 I2 -177.6(7) . . . . ?
C11 C12 C13 C14 0.1(14) . . . . ?
I2 C12 C13 C14 177.4(6) . . . . ?
C10 C9 C14 C13 1.5(14) . . . . ?
C8 C9 C14 C13 -178.3(8) . . . . ?
C12 C13 C14 C9 -0.7(14) . . . . ?
Cu2 O6 C15 O5 -12.0(12) . . . . ?
Cu2 O6 C15 C16 168.2(5) . . . . ?
Cu1 O5 C15 O6 -3.9(12) . . . . ?
Cu1 O5 C15 C16 175.9(5) . . . . ?
O6 C15 C16 C17 167.5(8) . . . . ?
O5 C15 C16 C17 -12.4(12) . . . . ?
O6 C15 C16 C21 -13.0(12) . . . . ?
O5 C15 C16 C21 167.2(8) . . . . ?
C21 C16 C17 C18 -2.2(13) . . . . ?
C15 C16 C17 C18 177.4(8) . . . . ?
C16 C17 C18 C19 -0.3(14) . . . . ?
C17 C18 C19 C20 2.1(14) . . . . ?
C17 C18 C19 I3 -177.6(6) . . . . ?
C18 C19 C20 C21 -1.2(15) . . . . ?
I3 C19 C20 C21 178.5(7) . . . . ?
C19 C20 C21 C16 -1.4(15) . . . . ?
C17 C16 C21 C20 3.1(14) . . . . ?
C15 C16 C21 C20 -176.5(9) . . . . ?
Cu2 O8 C22 O7 -5.1(12) . . . . ?
Cu2 O8 C22 C23 173.8(5) . . . . ?
Cu1 O7 C22 O8 -10.5(12) . . . . ?
Cu1 O7 C22 C23 170.5(5) . . . . ?
O8 C22 C23 C24 164.8(8) . . . . ?
O7 C22 C23 C24 -16.2(13) . . . . ?
O8 C22 C23 C28 -14.1(12) . . . . ?
O7 C22 C23 C28 164.9(8) . . . . ?
C28 C23 C24 C25 -0.7(14) . . . . ?
C22 C23 C24 C25 -179.6(8) . . . . ?
C23 C24 C25 C26 0.5(14) . . . . ?
C24 C25 C26 C27 -1.1(14) . . . . ?
C24 C25 C26 I4 -178.4(7) . . . . ?
C25 C26 C27 C28 2.0(13) . . . . ?
I4 C26 C27 C28 179.3(6) . . . . ?
C24 C23 C28 C27 1.6(13) . . . . ?
C22 C23 C28 C27 -179.5(7) . . . . ?
C26 C27 C28 C23 -2.2(13) . . . . ?
Cu1 O9 C29A C30A -74(2) . . . . ?
Cu1 O9 C29B C30B -171.5(15) . . . . ?
Cu2 O10 C31 C32 -174.2(10) . . . . ?
